data_9017741
loop_
_publ_author_name
'Holtstam, D.'
'Camara, F.'
'Karlsson, A.'

_publ_section_title
;
 Instalment of the margarosanite group, and data on walstromite-margarosanite
 solid solutions from the Jakobsberg Mn-Fe deposit, Varmland, Sweden
;
_journal_name_full 'Mineralogical Magazine'
_journal_page_first 224
_journal_page_last 232
_journal_volume 85
_journal_year 2021
_chemical_compound_source 'Jakobsberg, Varmland, Sweden'
_chemical_formula_sum 'Ba0.57 Ca2 O9 Pb0.43 Si3'
_chemical_name_mineral Walstromite
_space_group_IT_number 2
_space_group_name_Hall '-P 1'
_space_group_name_H-M_alt 'P -1'
_symmetry_space_group_name_H-M 'P -1'
_cell_angle_alpha 110.1760
_cell_angle_beta 102.6060
_cell_angle_gamma 83.2060
_cell_length_a 6.73527
_cell_length_b 9.57172
_cell_length_c 6.68718
_cell_formula_units_Z 2
_cell_volume 394.465
_database_code_amcsd 0020957
_exptl_crystal_density_diffrn 4.006
_cod_data_source_file inputs/fixed/downloads/18/18648.cif
_cod_data_source_block 18648
_cod_original_formula_sum 'Ba.57 Pb.43 Ca2 Si3 O9'
_cod_database_code 9017741

loop_
_space_group_symop_operation_xyz
x,y,z
-x,-y,-z

loop_
_atom_site_aniso_label
_atom_site_aniso_U_11
_atom_site_aniso_U_22
_atom_site_aniso_U_33
_atom_site_aniso_U_12
_atom_site_aniso_U_13
_atom_site_aniso_U_23
Ba3A 0.01280 0.00983 0.01170 -0.00204 0.00027 0.00302
Pb3B 0.01740 0.01209 0.01298 -0.00347 0.00311 0.00382
Ca1 0.01270 0.01070 0.00960 -0.00060 0.00206 0.00179
Ca2 0.00900 0.01220 0.00990 -0.00147 0.00169 0.00483
Si1 0.00740 0.00990 0.00780 0.00000 0.00190 0.00320
Si2 0.00830 0.00910 0.00790 -0.00090 0.00270 0.00280
Si3 0.00830 0.00960 0.00640 -0.00060 0.00160 0.00200
O1 0.00980 0.01450 0.01020 0.00010 0.00430 0.00270
O2 0.00810 0.01390 0.01540 0.00190 0.00230 0.00520
O3 0.01050 0.01050 0.01000 -0.00110 0.00000 0.00280
O4 0.00830 0.01200 0.01290 -0.00110 0.00180 0.00500
O5 0.01040 0.01290 0.00920 0.00020 0.00460 0.00270
O6 0.01660 0.01380 0.01420 -0.00440 0.00520 0.00530
O7 0.01310 0.01230 0.00890 -0.00250 0.00070 0.00360
O8 0.01650 0.01210 0.00800 -0.00310 0.00100 0.00160
O9 0.00950 0.01430 0.00980 0.00030 0.00380 0.00340

loop_
_atom_site_label
_atom_site_fract_x
_atom_site_fract_y
_atom_site_fract_z
_atom_site_occupancy
_atom_site_U_iso_or_equiv
Ba3A 0.05053 0.15010 0.31843 0.57000 0.01179
Pb3B 0.08539 0.16033 0.28603 0.43000 0.01398
Ca1 0.27312 0.49225 0.76280 1.00000 0.01143
Ca2 0.43927 0.17017 0.93833 1.00000 0.00998
Si1 0.09646 0.77913 0.15456 1.00000 0.00822
Si2 0.23322 0.51723 0.28343 1.00000 0.00817
Si3 0.44019 0.80132 0.51420 1.00000 0.00823
O1 0.23170 0.74090 0.97180 1.00000 0.01150
O2 0.10290 0.12400 0.90210 1.00000 0.01260
O3 0.23280 0.87500 0.39270 1.00000 0.01070
O4 0.04510 0.62740 0.19700 1.00000 0.01080
O5 0.37340 0.44230 0.10660 1.00000 0.01070
O6 0.13040 0.41080 0.36360 1.00000 0.01400
O7 0.36000 0.64050 0.50570 1.00000 0.01150
O8 0.48530 0.09430 0.24250 1.00000 0.01270
O9 0.38560 0.23690 0.62890 1.00000 0.01110

loop_
_cod_related_entry_id
_cod_related_entry_database
_cod_related_entry_code
1 AMCSD 0020957
